data_4321208
loop_
_publ_author_name
'L. Gutierrez'
'G. Alzuet'
'J. A. Real'
'J. Cano'
'J. Borr\'as'
'A. Casti\~neiras'

_publ_contact_author
;    

    Prof. Dr. Alfonso Casti\~neiras
    Universidad de Santiago de Compostela
    Departamento de Quimica Inorganica
    Campus Universitario Sur
    E-15706 Santiago de Compostela (Spain) 


;
_publ_contact_author_email qiac01@usc.es
_publ_contact_author_fax +34-981547163
_publ_contact_author_phone +34-981594636
_publ_section_title
;
 Countercomplementarity and Strong Ferromagnetic Coupling in a Linear
 Mixed \m-Acetato,\m-Hydroxo Trinuclear Copper(II) Complex. Synthesis,
 Structure, Magnetic Properties, EPR, and Theoretical Studies
;
_journal_name_full 'Inorganic Chemistry'
_journal_page_first 3608
_journal_page_last 3614
_journal_paper_doi 10.1021/ic000218m
_journal_volume 39
_journal_year 2000
_chemical_formula_sum 'C36 H48 Cu3 N6 O12 S2'
_chemical_formula_weight 1011.54
_chemical_name_systematic
; 
 ? 
;
_space_group_IT_number 14
_symmetry_cell_setting monoclinic
_symmetry_space_group_name_Hall '-P 2yn'
_symmetry_space_group_name_H-M 'P 1 21/n 1'
_atom_sites_solution_hydrogens difmap
_atom_sites_solution_primary direct
_atom_sites_solution_secondary difmap
_audit_creation_method SHELXL-97
_cell_angle_alpha 90.00
_cell_angle_beta 92.859(5)
_cell_angle_gamma 90.00
_cell_formula_units_Z 2
_cell_length_a 11.6482(6)
_cell_length_b 13.5772(6)
_cell_length_c 13.5306(7)
_cell_measurement_reflns_used 25
_cell_measurement_temperature 293(2)
_cell_measurement_theta_max 45.461
_cell_measurement_theta_min 21.402
_cell_volume 2137.20(18)
_computing_cell_refinement 'CAD4-Express Software (Nonius, 1994)'
_computing_data_collection 'CAD4-Express Software (Nonius, 1994)'
_computing_data_reduction 'GENHKL (Kretschmar, 1997)'
_computing_molecular_graphics 'ZORTEP (Zsolnai, 1997)'
_computing_publication_material 'SHELXL-97 (Sheldrick, 1997)'
_computing_structure_refinement 'SHELXL-97 (Sheldrick, 1997)'
_computing_structure_solution 'SHELXS-97 (Sheldrick, 1990)'
_diffrn_ambient_temperature 293(2)
_diffrn_measured_fraction_theta_full 0.957
_diffrn_measured_fraction_theta_max 0.957
_diffrn_measurement_device_type 'CAD4 Enraf Nonius'
_diffrn_measurement_method omega
_diffrn_radiation_monochromator graphite
_diffrn_radiation_source 'fine-focus sealed tube'
_diffrn_radiation_type CuK\a
_diffrn_radiation_wavelength 1.54184
_diffrn_reflns_av_R_equivalents 0.0150
_diffrn_reflns_av_sigmaI/netI 0.0252
_diffrn_reflns_limit_h_max 14
_diffrn_reflns_limit_h_min -14
_diffrn_reflns_limit_k_max 0
_diffrn_reflns_limit_k_min -17
_diffrn_reflns_limit_l_max 0
_diffrn_reflns_limit_l_min -17
_diffrn_reflns_number 4634
_diffrn_reflns_theta_full 76.01
_diffrn_reflns_theta_max 76.01
_diffrn_reflns_theta_min 4.62
_diffrn_standards_decay_% 0
_diffrn_standards_interval_time 120
_diffrn_standards_number 3
_exptl_absorpt_coefficient_mu 3.210
_exptl_absorpt_correction_T_max 0.987
_exptl_absorpt_correction_T_min 0.881
_exptl_absorpt_correction_type psi-scan
_exptl_crystal_colour blue
_exptl_crystal_density_diffrn 1.572
_exptl_crystal_density_method 'not measured'
_exptl_crystal_description priam
_exptl_crystal_F_000 1042
_exptl_crystal_size_max 0.30
_exptl_crystal_size_mid 0.20
_exptl_crystal_size_min 0.15
_refine_diff_density_max 0.464
_refine_diff_density_min -0.550
_refine_diff_density_rms 0.066
_refine_ls_extinction_coef 0.00121(14)
_refine_ls_extinction_expression Fc^*^=kFc[1+0.001xFc^2^\l^3^/sin(2\q)]^-1/4^
_refine_ls_extinction_method SHELXL
_refine_ls_goodness_of_fit_ref 1.040
_refine_ls_hydrogen_treatment noref
_refine_ls_matrix_type full
_refine_ls_number_parameters 289
_refine_ls_number_reflns 4447
_refine_ls_number_restraints 0
_refine_ls_restrained_S_all 1.040
_refine_ls_R_factor_all 0.0550
_refine_ls_R_factor_gt 0.0418
_refine_ls_shift/su_max 0.001
_refine_ls_shift/su_mean 0.000
_refine_ls_structure_factor_coef Fsqd
_refine_ls_weighting_details 'w=1/[\s^2^(Fo^2^)+(0.0585P)^2^+2.3477P] where P=(Fo^2^+2Fc^2^)/3'
_refine_ls_weighting_scheme calc
_refine_ls_wR_factor_gt 0.1156
_refine_ls_wR_factor_ref 0.1241
_reflns_number_gt 3664
_reflns_number_total 4447
_reflns_threshold_expression >2sigma(I)
_cod_data_source_file ic000218m.cif
_cod_data_source_block 98jb06
_cod_depositor_comments
;
The following automatic conversions were performed:

'_symmetry_cell_setting' value 'Monoclinic' changed to 'monoclinic'
according to the built-in table from CIF Core dictionary named
'cif_core.dic' version 2.4.1 from
2010-06-29.

'_exptl_absorpt_correction_type' value 'Psi-scan'
changed to 'psi-scan' according to the built-in table from CIF Core
dictionary named 'cif_core.dic' version 2.4.1 from 2010-06-29.

Automatic conversion script
Id: cif_fix_values 1646 2011-03-28 12:23:43Z adriana 

The following automatic conversions were performed:

'_refine_ls_weighting_scheme' value 'calc
w=1/[\s^2^(Fo^2^)+(0.0585P)^2^+2.3477P] where P=(Fo^2^+2Fc^2^)/3' was
changed to 'calc'. New tag '_refine_ls_weighting_details' was
created. The value of the new tag was set to
'w=1/[\s^2^(Fo^2^)+(0.0585P)^2^+2.3477P] where P=(Fo^2^+2Fc^2^)/3'.

Automatic conversion script
Id: cif_fix_values 3143 2015-03-26 13:38:13Z robertas 
;
_cod_database_code 4321208

loop_
_symmetry_equiv_pos_as_xyz
'x, y, z'
'-x+1/2, y+1/2, -z+1/2'
'-x, -y, -z'
'x-1/2, -y-1/2, z-1/2'

loop_
_atom_site_label
_atom_site_type_symbol
_atom_site_fract_x
_atom_site_fract_y
_atom_site_fract_z
_atom_site_U_iso_or_equiv
_atom_site_adp_type
_atom_site_occupancy
_atom_site_calc_flag
_atom_site_refinement_flags
_atom_site_disorder_assembly
_atom_site_disorder_group
Cu1 Cu 0.34672(4) 0.13669(3) 0.63374(3) 0.04174(15) Uani 1 d . . .
Cu2 Cu 0.5000 0.0000 0.5000 0.04371(18) Uani 1 d S . .
S1 S 0.54354(7) 0.29144(6) 0.71370(6) 0.0465(2) Uani 1 d . . .
O1 O 0.45151(19) 0.12951(16) 0.53167(17) 0.0485(5) Uani 1 d . . .
H1A H 0.4774 0.1851 0.4994 0.058 Uiso 1 calc R . .
O11 O 0.5893(2) 0.2766(2) 0.61754(17) 0.0583(6) Uani 1 d . . .
O12 O 0.5467(2) 0.39074(17) 0.7518(2) 0.0612(6) Uani 1 d . . .
O21 O 0.23386(18) 0.05689(18) 0.55412(16) 0.0510(5) Uani 1 d . . .
O22 O 0.34148(19) -0.04098(19) 0.46333(18) 0.0565(6) Uani 1 d . . .
O30 O 0.4419(4) -0.0215(3) 0.6897(4) 0.1234(17) Uani 1 d . . .
N1 N 0.2277(2) 0.14899(19) 0.73506(18) 0.0431(6) Uani 1 d . . .
N2 N 0.4179(2) 0.2471(2) 0.7127(2) 0.0467(6) Uani 1 d . . .
N31 N 0.5317(3) -0.1106(3) 0.8078(3) 0.0748(10) Uani 1 d . . .
C1 C 0.1307(3) 0.0948(3) 0.7377(3) 0.0517(8) Uani 1 d . . .
H1 H 0.1176 0.0459 0.6904 0.062 Uiso 1 calc R . .
C2 C 0.0510(3) 0.1092(3) 0.8072(3) 0.0580(9) Uani 1 d . . .
H2 H -0.0152 0.0708 0.8072 0.070 Uiso 1 calc R . .
C3 C 0.0709(3) 0.1816(3) 0.8773(3) 0.0590(9) Uani 1 d . . .
H3 H 0.0175 0.1935 0.9247 0.071 Uiso 1 calc R . .
C4 C 0.1697(3) 0.2359(3) 0.8765(3) 0.0565(8) Uani 1 d . . .
H4 H 0.1849 0.2842 0.9241 0.068 Uiso 1 calc R . .
C5 C 0.2468(3) 0.2181(2) 0.8041(2) 0.0451(7) Uani 1 d . . .
C6 C 0.3573(3) 0.2741(3) 0.8003(3) 0.0637(10) Uani 1 d . . .
H6A H 0.3413 0.3442 0.7991 0.076 Uiso 1 calc R . .
H6B H 0.4054 0.2600 0.8592 0.076 Uiso 1 calc R . .
C7 C 0.6297(3) 0.2208(2) 0.7987(2) 0.0448(7) Uani 1 d . . .
C8 C 0.6730(3) 0.1307(3) 0.7694(3) 0.0515(8) Uani 1 d . . .
H8 H 0.6581 0.1084 0.7051 0.062 Uiso 1 calc R . .
C9 C 0.7380(3) 0.0747(3) 0.8356(3) 0.0584(9) Uani 1 d . . .
H9 H 0.7666 0.0146 0.8150 0.070 Uiso 1 calc R . .
C10 C 0.7621(3) 0.1049(3) 0.9316(3) 0.0583(9) Uani 1 d . . .
C11 C 0.7186(4) 0.1951(3) 0.9598(3) 0.0682(11) Uani 1 d . . .
H11 H 0.7336 0.2170 1.0243 0.082 Uiso 1 calc R . .
C12 C 0.6531(3) 0.2534(3) 0.8944(3) 0.0590(9) Uani 1 d . . .
H12 H 0.6252 0.3139 0.9148 0.071 Uiso 1 calc R . .
C13 C 0.8316(4) 0.0421(4) 1.0040(4) 0.0842(14) Uani 1 d . . .
H13A H 0.7821 0.0150 1.0517 0.126 Uiso 1 calc R . .
H13B H 0.8899 0.0816 1.0373 0.126 Uiso 1 calc R . .
H13C H 0.8671 -0.0105 0.9692 0.126 Uiso 1 calc R . .
C20 C 0.2475(3) -0.0088(2) 0.4905(2) 0.0435(6) Uani 1 d . . .
C21 C 0.1410(3) -0.0542(3) 0.4426(3) 0.0580(9) Uani 1 d . . .
H21A H 0.0877 -0.0692 0.4923 0.087 Uiso 1 calc R . .
H21B H 0.1611 -0.1137 0.4091 0.087 Uiso 1 calc R . .
H21C H 0.1063 -0.0088 0.3957 0.087 Uiso 1 calc R . .
C31A C 0.4565(10) -0.0503(9) 0.7783(9) 0.092(4) Uani 0.530(14) d P . .
H31A H 0.4080 -0.0248 0.8246 0.111 Uiso 0.530(14) calc PR . .
C31B C 0.5161(8) -0.0825(7) 0.7171(7) 0.065(3) Uani 0.470(14) d P . .
H31B H 0.5625 -0.1093 0.6700 0.079 Uiso 0.470(14) calc PR . .
C32A C 0.6148(8) -0.1539(8) 0.7363(10) 0.100(4) Uani 0.509(10) d P . .
H32A H 0.6657 -0.1992 0.7710 0.150 Uiso 0.509(10) calc PR . .
H32B H 0.6589 -0.1019 0.7086 0.150 Uiso 0.509(10) calc PR . .
H32C H 0.5724 -0.1880 0.6841 0.150 Uiso 0.509(10) calc PR . .
C32B C 0.4562(16) -0.0495(15) 0.8745(12) 0.167(9) Uani 0.491(10) d P . .
H32D H 0.4760 -0.0645 0.9426 0.250 Uiso 0.491(10) calc PR . .
H32E H 0.3768 -0.0651 0.8599 0.250 Uiso 0.491(10) calc PR . .
H32F H 0.4687 0.0193 0.8628 0.250 Uiso 0.491(10) calc PR . .
C33 C 0.5797(11) -0.1633(8) 0.8807(9) 0.267(8) Uani 1 d . . .
H33A H 0.6409 -0.2022 0.8560 0.401 Uiso 1 calc R . .
H33B H 0.5232 -0.2059 0.9072 0.401 Uiso 1 calc R . .
H33C H 0.6100 -0.1201 0.9317 0.401 Uiso 1 calc R . .

loop_
_atom_site_aniso_label
_atom_site_aniso_U_11
_atom_site_aniso_U_22
_atom_site_aniso_U_33
_atom_site_aniso_U_23
_atom_site_aniso_U_13
_atom_site_aniso_U_12
Cu1 0.0364(2) 0.0454(3) 0.0433(3) -0.00822(18) 0.00100(17) 0.00371(18)
Cu2 0.0379(3) 0.0507(4) 0.0427(3) -0.0070(3) 0.0035(2) 0.0057(3)
S1 0.0464(4) 0.0430(4) 0.0496(4) 0.0028(3) -0.0030(3) -0.0072(3)
O1 0.0465(12) 0.0476(12) 0.0521(12) -0.0024(10) 0.0077(10) 0.0023(9)
O11 0.0562(14) 0.0714(16) 0.0477(12) 0.0084(11) 0.0049(10) -0.0141(12)
O12 0.0657(15) 0.0382(12) 0.0785(17) -0.0005(11) -0.0090(13) -0.0081(11)
O21 0.0431(11) 0.0623(14) 0.0476(12) -0.0199(11) 0.0033(9) 0.0017(10)
O22 0.0409(12) 0.0638(15) 0.0645(14) -0.0259(12) 0.0015(10) 0.0059(10)
O30 0.121(3) 0.086(3) 0.156(4) 0.046(3) -0.067(3) -0.017(2)
N1 0.0430(13) 0.0455(14) 0.0407(13) -0.0067(11) 0.0011(10) 0.0004(11)
N2 0.0421(13) 0.0491(14) 0.0487(14) -0.0080(12) -0.0002(11) -0.0012(11)
N31 0.070(2) 0.075(2) 0.079(2) 0.0266(19) -0.0033(18) 0.0044(18)
C1 0.0496(17) 0.0554(19) 0.0508(18) -0.0130(15) 0.0090(14) -0.0093(15)
C2 0.0552(19) 0.064(2) 0.0553(19) -0.0097(17) 0.0120(16) -0.0102(17)
C3 0.060(2) 0.068(2) 0.0504(19) -0.0108(17) 0.0178(16) -0.0034(18)
C4 0.060(2) 0.058(2) 0.0521(19) -0.0179(16) 0.0093(16) 0.0014(16)
C5 0.0446(16) 0.0464(16) 0.0443(16) -0.0091(13) 0.0006(12) 0.0025(13)
C6 0.057(2) 0.068(2) 0.067(2) -0.0273(19) 0.0097(17) -0.0115(18)
C7 0.0405(15) 0.0449(16) 0.0486(16) -0.0020(13) -0.0011(12) -0.0073(13)
C8 0.0483(17) 0.0539(19) 0.0522(18) -0.0063(15) 0.0002(14) 0.0003(14)
C9 0.0471(18) 0.055(2) 0.073(2) -0.0016(17) 0.0010(16) 0.0053(15)
C10 0.0449(17) 0.062(2) 0.067(2) 0.0109(18) -0.0093(16) -0.0054(16)
C11 0.079(3) 0.070(2) 0.054(2) -0.0022(18) -0.0207(19) -0.010(2)
C12 0.069(2) 0.0520(19) 0.0551(19) -0.0098(16) -0.0118(17) -0.0006(17)
C13 0.066(3) 0.092(3) 0.093(3) 0.027(3) -0.019(2) 0.004(2)
C20 0.0394(15) 0.0489(17) 0.0420(15) -0.0043(13) 0.0007(12) 0.0049(13)
C21 0.0460(18) 0.064(2) 0.064(2) -0.0193(18) 0.0008(15) 0.0002(16)
C31A 0.089(7) 0.102(8) 0.087(8) 0.002(6) 0.014(6) -0.016(6)
C31B 0.071(6) 0.067(6) 0.057(5) 0.014(4) -0.010(4) -0.016(4)
C32A 0.062(5) 0.081(7) 0.158(12) -0.035(7) 0.016(6) 0.000(5)
C32B 0.169(16) 0.23(2) 0.107(11) 0.003(13) 0.079(11) 0.006(15)
C33 0.293(15) 0.187(10) 0.303(15) 0.151(10) -0.165(13) -0.053(10)

loop_
_atom_type_symbol
_atom_type_description
_atom_type_scat_dispersion_real
_atom_type_scat_dispersion_imag
_atom_type_scat_source
Cu Cu -1.9646 0.5888 'International Tables Vol C Tables 4.2.6.8 and 6.1.1.4'
S S 0.3331 0.5567 'International Tables Vol C Tables 4.2.6.8 and 6.1.1.4'
O O 0.0492 0.0322 'International Tables Vol C Tables 4.2.6.8 and 6.1.1.4'
N N 0.0311 0.0180 'International Tables Vol C Tables 4.2.6.8 and 6.1.1.4'
C C 0.0181 0.0091 'International Tables Vol C Tables 4.2.6.8 and 6.1.1.4'
H H 0.0000 0.0000 'International Tables Vol C Tables 4.2.6.8 and 6.1.1.4'

loop_
_geom_angle_atom_site_label_1
_geom_angle_atom_site_label_2
_geom_angle_atom_site_label_3
_geom_angle
_geom_angle_site_symmetry_1
_geom_angle_site_symmetry_3
_geom_angle_publ_flag
O1 Cu1 O21 90.55(9) . . y
O1 Cu1 N2 99.42(10) . . y
O21 Cu1 N2 161.53(10) . . y
O1 Cu1 N1 175.92(10) . . y
O21 Cu1 N1 87.40(9) . . y
N2 Cu1 N1 81.62(11) . . y
O1 Cu1 O30 83.41(15) . . y
O21 Cu1 O30 88.12(12) . . y
N2 Cu1 O30 108.33(12) . . y
N1 Cu1 O30 100.05(15) . . y
O1 Cu2 O1 180.0 3_656 . y
O1 Cu2 O22 91.88(10) 3_656 3_656 y
O1 Cu2 O22 88.12(10) . 3_656 y
O1 Cu2 O22 88.12(10) 3_656 . y
O1 Cu2 O22 91.88(10) . . y
O22 Cu2 O22 180.0 3_656 . y
O1 Cu2 O30 78.15(11) 3_656 3_656 y
O1 Cu2 O30 101.85(11) . 3_656 y
O22 Cu2 O30 86.14(11) 3_656 3_656 y
O22 Cu2 O30 93.86(11) . 3_656 y
O1 Cu2 O30 101.85(11) 3_656 . y
O1 Cu2 O30 78.15(11) . . y
O22 Cu2 O30 93.86(11) 3_656 . y
O22 Cu2 O30 86.14(11) . . y
O30 Cu2 O30 180.0 3_656 . y
O12 S1 O11 116.62(16) . . ?
O12 S1 N2 111.47(15) . . ?
O11 S1 N2 108.78(14) . . ?
O12 S1 C7 105.70(15) . . ?
O11 S1 C7 106.68(15) . . ?
N2 S1 C7 107.04(15) . . ?
Cu1 O1 Cu2 114.96(12) . . ?
Cu1 O1 H1A 122.5 . . ?
Cu2 O1 H1A 122.5 . . ?
C20 O21 Cu1 131.2(2) . . ?
C20 O22 Cu2 130.6(2) . . ?
C31B O30 C31A 56.8(7) . . ?
C31B O30 Cu1 161.8(5) . . ?
C31A O30 Cu1 125.8(7) . . ?
C31B O30 Cu2 98.8(6) . . ?
C31A O30 Cu2 154.9(7) . . ?
Cu1 O30 Cu2 75.48(11) . . ?
C5 N1 C1 118.3(3) . . ?
C5 N1 Cu1 116.1(2) . . ?
C1 N1 Cu1 125.5(2) . . ?
C6 N2 S1 112.5(2) . . ?
C6 N2 Cu1 114.8(2) . . ?
S1 N2 Cu1 130.50(16) . . ?
C31A N31 C31B 55.9(7) . . ?
C31A N31 C33 149.1(10) . . ?
C31B N31 C33 154.9(10) . . ?
C31A N31 C32A 120.6(8) . . ?
C31B N31 C32A 64.7(7) . . ?
C33 N31 C32A 90.4(8) . . ?
C31A N31 C32B 54.6(9) . . ?
C31B N31 C32B 110.0(10) . . ?
C33 N31 C32B 95.0(10) . . ?
C32A N31 C32B 170.0(9) . . ?
N1 C1 C2 122.6(3) . . ?
N1 C1 H1 118.7 . . ?
C2 C1 H1 118.7 . . ?
C1 C2 C3 118.5(3) . . ?
C1 C2 H2 120.7 . . ?
C3 C2 H2 120.7 . . ?
C4 C3 C2 119.5(3) . . ?
C4 C3 H3 120.3 . . ?
C2 C3 H3 120.3 . . ?
C3 C4 C5 119.2(3) . . ?
C3 C4 H4 120.4 . . ?
C5 C4 H4 120.4 . . ?
N1 C5 C4 121.8(3) . . ?
N1 C5 C6 116.5(3) . . ?
C4 C5 C6 121.7(3) . . ?
N2 C6 C5 110.6(3) . . ?
N2 C6 H6A 109.5 . . ?
C5 C6 H6A 109.5 . . ?
N2 C6 H6B 109.5 . . ?
C5 C6 H6B 109.5 . . ?
H6A C6 H6B 108.1 . . ?
C12 C7 C8 119.5(3) . . ?
C12 C7 S1 120.9(3) . . ?
C8 C7 S1 119.6(2) . . ?
C9 C8 C7 119.9(3) . . ?
C9 C8 H8 120.1 . . ?
C7 C8 H8 120.1 . . ?
C8 C9 C10 122.0(4) . . ?
C8 C9 H9 119.0 . . ?
C10 C9 H9 119.0 . . ?
C9 C10 C11 117.5(3) . . ?
C9 C10 C13 121.6(4) . . ?
C11 C10 C13 120.9(4) . . ?
C10 C11 C12 121.7(4) . . ?
C10 C11 H11 119.1 . . ?
C12 C11 H11 119.1 . . ?
C7 C12 C11 119.3(4) . . ?
C7 C12 H12 120.3 . . ?
C11 C12 H12 120.3 . . ?
C10 C13 H13A 109.5 . . ?
C10 C13 H13B 109.5 . . ?
H13A C13 H13B 109.5 . . ?
C10 C13 H13C 109.5 . . ?
H13A C13 H13C 109.5 . . ?
H13B C13 H13C 109.5 . . ?
O22 C20 O21 126.3(3) . . ?
O22 C20 C21 116.5(3) . . ?
O21 C20 C21 117.3(3) . . ?
C20 C21 H21A 109.5 . . ?
C20 C21 H21B 109.5 . . ?
H21A C21 H21B 109.5 . . ?
C20 C21 H21C 109.5 . . ?
H21A C21 H21C 109.5 . . ?
H21B C21 H21C 109.5 . . ?
N31 C31A O30 124.3(11) . . ?
N31 C31A H31A 117.8 . . ?
O30 C31A H31A 117.8 . . ?
O30 C31B N31 123.0(10) . . ?
O30 C31B H31B 118.5 . . ?
N31 C31B H31B 118.5 . . ?
N31 C32A H32A 109.5 . . ?
N31 C32A H32B 109.5 . . ?
H32A C32A H32B 109.5 . . ?
N31 C32A H32C 109.5 . . ?
H32A C32A H32C 109.5 . . ?
H32B C32A H32C 109.5 . . ?
N31 C32B H32D 109.5 . . ?
N31 C32B H32E 109.5 . . ?
H32D C32B H32E 109.5 . . ?
N31 C32B H32F 109.5 . . ?
H32D C32B H32F 109.5 . . ?
H32E C32B H32F 109.5 . . ?
N31 C33 H33A 109.5 . . ?
N31 C33 H33B 109.5 . . ?
H33A C33 H33B 109.5 . . ?
N31 C33 H33C 109.5 . . ?
H33A C33 H33C 109.5 . . ?
H33B C33 H33C 109.5 . . ?

loop_
_geom_bond_atom_site_label_1
_geom_bond_atom_site_label_2
_geom_bond_distance
_geom_bond_site_symmetry_2
_geom_bond_publ_flag
Cu1 O1 1.891(2) . y
Cu1 O21 1.980(2) . y
Cu1 N2 1.997(3) . y
Cu1 N1 2.005(3) . y
Cu1 O30 2.517(4) . y
Cu1 Cu2 3.1983(4) . y
Cu2 O1 1.902(2) 3_656 y
Cu2 O1 1.902(2) . y
Cu2 O22 1.968(2) 3_656 y
Cu2 O22 1.968(2) . y
Cu2 O30 2.703(5) 3_656 y
Cu2 O30 2.703(5) . y
S1 O12 1.443(2) . ?
S1 O11 1.444(2) . ?
S1 N2 1.582(3) . ?
S1 C7 1.771(3) . ?
O1 H1A 0.9300 . ?
O21 C20 1.255(4) . ?
O22 C20 1.251(4) . ?
O30 C31B 1.240(10) . ?
O30 C31A 1.264(12) . ?
N1 C5 1.334(4) . ?
N1 C1 1.350(4) . ?
N2 C6 1.456(4) . ?
N31 C31A 1.251(12) . ?
N31 C31B 1.289(9) . ?
N31 C33 1.320(8) . ?
N31 C32A 1.521(10) . ?
N31 C32B 1.535(15) . ?
C1 C2 1.369(4) . ?
C1 H1 0.9300 . ?
C2 C3 1.377(5) . ?
C2 H2 0.9300 . ?
C3 C4 1.367(5) . ?
C3 H3 0.9300 . ?
C4 C5 1.383(4) . ?
C4 H4 0.9300 . ?
C5 C6 1.498(5) . ?
C6 H6A 0.9700 . ?
C6 H6B 0.9700 . ?
C7 C12 1.383(5) . ?
C7 C8 1.388(5) . ?
C8 C9 1.372(5) . ?
C8 H8 0.9300 . ?
C9 C10 1.377(5) . ?
C9 H9 0.9300 . ?
C10 C11 1.386(6) . ?
C10 C13 1.505(5) . ?
C11 C12 1.387(5) . ?
C11 H11 0.9300 . ?
C12 H12 0.9300 . ?
C13 H13A 0.9600 . ?
C13 H13B 0.9600 . ?
C13 H13C 0.9600 . ?
C20 C21 1.502(4) . ?
C21 H21A 0.9600 . ?
C21 H21B 0.9600 . ?
C21 H21C 0.9600 . ?
C31A H31A 0.9300 . ?
C31B H31B 0.9300 . ?
C32A H32A 0.9600 . ?
C32A H32B 0.9600 . ?
C32A H32C 0.9600 . ?
C32B H32D 0.9600 . ?
C32B H32E 0.9600 . ?
C32B H32F 0.9600 . ?
C33 H33A 0.9600 . ?
C33 H33B 0.9600 . ?
C33 H33C 0.9600 . ?

loop_
_geom_torsion_atom_site_label_1
_geom_torsion_atom_site_label_2
_geom_torsion_atom_site_label_3
_geom_torsion_atom_site_label_4
_geom_torsion
_geom_torsion_site_symmetry_1
_geom_torsion_site_symmetry_2
_geom_torsion_site_symmetry_3
_geom_torsion_site_symmetry_4
_geom_torsion_publ_flag
O1 Cu1 Cu2 O1 180.0 . . . 3_656 ?
O21 Cu1 Cu2 O1 -64.94(15) . . . 3_656 ?
N2 Cu1 Cu2 O1 124.92(16) . . . 3_656 ?
N1 Cu1 Cu2 O1 -6.85(19) . . . 3_656 ?
O30 Cu1 Cu2 O1 33.17(17) . . . 3_656 ?
O21 Cu1 Cu2 O1 115.06(15) . . . . ?
N2 Cu1 Cu2 O1 -55.08(16) . . . . ?
N1 Cu1 Cu2 O1 173.15(19) . . . . ?
O30 Cu1 Cu2 O1 -146.83(17) . . . . ?
O1 Cu1 Cu2 O22 63.50(15) . . . 3_656 ?
O21 Cu1 Cu2 O22 178.56(11) . . . 3_656 ?
N2 Cu1 Cu2 O22 8.41(13) . . . 3_656 ?
N1 Cu1 Cu2 O22 -123.36(16) . . . 3_656 ?
O30 Cu1 Cu2 O22 -83.34(14) . . . 3_656 ?
O1 Cu1 Cu2 O22 -116.50(15) . . . . ?
O21 Cu1 Cu2 O22 -1.44(11) . . . . ?
N2 Cu1 Cu2 O22 -171.59(13) . . . . ?
N1 Cu1 Cu2 O22 56.64(16) . . . . ?
O30 Cu1 Cu2 O22 96.66(14) . . . . ?
O1 Cu1 Cu2 O30 -33.17(17) . . . 3_656 ?
O21 Cu1 Cu2 O30 81.90(13) . . . 3_656 ?
N2 Cu1 Cu2 O30 -88.25(14) . . . 3_656 ?
N1 Cu1 Cu2 O30 139.98(18) . . . 3_656 ?
O30 Cu1 Cu2 O30 180.0 . . . 3_656 ?
O1 Cu1 Cu2 O30 146.83(17) . . . . ?
O21 Cu1 Cu2 O30 -98.10(13) . . . . ?
N2 Cu1 Cu2 O30 91.75(14) . . . . ?
N1 Cu1 Cu2 O30 -40.02(18) . . . . ?
O21 Cu1 O1 Cu2 -61.26(13) . . . . ?
N2 Cu1 O1 Cu2 134.35(13) . . . . ?
N1 Cu1 O1 Cu2 -121.2(14) . . . . ?
O30 Cu1 O1 Cu2 26.78(14) . . . . ?
O1 Cu2 O1 Cu1 0(100) 3_656 . . . ?
O22 Cu2 O1 Cu1 -119.54(13) 3_656 . . . ?
O22 Cu2 O1 Cu1 60.46(13) . . . . ?
O30 Cu2 O1 Cu1 154.80(13) 3_656 . . . ?
O30 Cu2 O1 Cu1 -25.20(13) . . . . ?
O1 Cu1 O21 C20 29.9(3) . . . . ?
N2 Cu1 O21 C20 152.9(3) . . . . ?
N1 Cu1 O21 C20 -153.7(3) . . . . ?
O30 Cu1 O21 C20 -53.5(3) . . . . ?
Cu2 Cu1 O21 C20 0.6(3) . . . . ?
O1 Cu2 O22 C20 154.5(3) 3_656 . . . ?
O1 Cu2 O22 C20 -25.5(3) . . . . ?
O22 Cu2 O22 C20 1(100) 3_656 . . . ?
O30 Cu2 O22 C20 -127.6(3) 3_656 . . . ?
O30 Cu2 O22 C20 52.4(3) . . . . ?
Cu1 Cu2 O22 C20 3.1(3) . . . . ?
O1 Cu1 O30 C31B 56(2) . . . . ?
O21 Cu1 O30 C31B 147(2) . . . . ?
N2 Cu1 O30 C31B -42(2) . . . . ?
N1 Cu1 O30 C31B -126(2) . . . . ?
Cu2 Cu1 O30 C31B 73(2) . . . . ?
O1 Cu1 O30 C31A 148.0(7) . . . . ?
O21 Cu1 O30 C31A -121.2(7) . . . . ?
N2 Cu1 O30 C31A 50.2(7) . . . . ?
N1 Cu1 O30 C31A -34.2(7) . . . . ?
Cu2 Cu1 O30 C31A 165.3(7) . . . . ?
O1 Cu1 O30 Cu2 -17.28(9) . . . . ?
O21 Cu1 O30 Cu2 73.50(9) . . . . ?
N2 Cu1 O30 Cu2 -115.05(10) . . . . ?
N1 Cu1 O30 Cu2 160.52(9) . . . . ?
O1 Cu2 O30 C31B 35.1(5) 3_656 . . . ?
O1 Cu2 O30 C31B -144.9(5) . . . . ?
O22 Cu2 O30 C31B -57.7(4) 3_656 . . . ?
O22 Cu2 O30 C31B 122.3(4) . . . . ?
O30 Cu2 O30 C31B 140(100) 3_656 . . . ?
Cu1 Cu2 O30 C31B -162.4(5) . . . . ?
O1 Cu2 O30 C31A 46.5(14) 3_656 . . . ?
O1 Cu2 O30 C31A -133.5(14) . . . . ?
O22 Cu2 O30 C31A -46.2(13) 3_656 . . . ?
O22 Cu2 O30 C31A 133.8(13) . . . . ?
O30 Cu2 O30 C31A 152(100) 3_656 . . . ?
Cu1 Cu2 O30 C31A -150.9(14) . . . . ?
O1 Cu2 O30 Cu1 -162.57(9) 3_656 . . . ?
O1 Cu2 O30 Cu1 17.43(9) . . . . ?
O22 Cu2 O30 Cu1 104.70(10) 3_656 . . . ?
O22 Cu2 O30 Cu1 -75.30(10) . . . . ?
O30 Cu2 O30 Cu1 -57(100) 3_656 . . . ?
O1 Cu1 N1 C5 -105.5(14) . . . . ?
O21 Cu1 N1 C5 -165.5(2) . . . . ?
N2 Cu1 N1 C5 -0.4(2) . . . . ?
O30 Cu1 N1 C5 106.9(2) . . . . ?
Cu2 Cu1 N1 C5 139.21(19) . . . . ?
O1 Cu1 N1 C1 73.4(15) . . . . ?
O21 Cu1 N1 C1 13.4(3) . . . . ?
N2 Cu1 N1 C1 178.5(3) . . . . ?
O30 Cu1 N1 C1 -74.2(3) . . . . ?
Cu2 Cu1 N1 C1 -41.9(4) . . . . ?
O12 S1 N2 C6 -39.7(3) . . . . ?
O11 S1 N2 C6 -169.7(3) . . . . ?
C7 S1 N2 C6 75.4(3) . . . . ?
O12 S1 N2 Cu1 158.2(2) . . . . ?
O11 S1 N2 Cu1 28.3(3) . . . . ?
C7 S1 N2 Cu1 -86.6(2) . . . . ?
O1 Cu1 N2 C6 179.7(3) . . . . ?
O21 Cu1 N2 C6 57.9(5) . . . . ?
N1 Cu1 N2 C6 3.7(3) . . . . ?
O30 Cu1 N2 C6 -94.2(3) . . . . ?
Cu2 Cu1 N2 C6 -153.6(2) . . . . ?
O1 Cu1 N2 S1 -18.5(2) . . . . ?
O21 Cu1 N2 S1 -140.4(3) . . . . ?
N1 Cu1 N2 S1 165.5(2) . . . . ?
O30 Cu1 N2 S1 67.6(3) . . . . ?
Cu2 Cu1 N2 S1 8.1(3) . . . . ?
C5 N1 C1 C2 1.0(5) . . . . ?
Cu1 N1 C1 C2 -177.8(3) . . . . ?
N1 C1 C2 C3 -0.2(6) . . . . ?
C1 C2 C3 C4 -1.0(6) . . . . ?
C2 C3 C4 C5 1.2(6) . . . . ?
C1 N1 C5 C4 -0.8(5) . . . . ?
Cu1 N1 C5 C4 178.2(3) . . . . ?
C1 N1 C5 C6 178.0(3) . . . . ?
Cu1 N1 C5 C6 -3.0(4) . . . . ?
C3 C4 C5 N1 -0.3(6) . . . . ?
C3 C4 C5 C6 -179.1(4) . . . . ?
S1 N2 C6 C5 -171.1(3) . . . . ?
Cu1 N2 C6 C5 -6.0(4) . . . . ?
N1 C5 C6 N2 5.9(5) . . . . ?
C4 C5 C6 N2 -175.3(3) . . . . ?
O12 S1 C7 C12 20.6(3) . . . . ?
O11 S1 C7 C12 145.4(3) . . . . ?
N2 S1 C7 C12 -98.3(3) . . . . ?
O12 S1 C7 C8 -160.3(3) . . . . ?
O11 S1 C7 C8 -35.5(3) . . . . ?
N2 S1 C7 C8 80.8(3) . . . . ?
C12 C7 C8 C9 0.4(5) . . . . ?
S1 C7 C8 C9 -178.7(3) . . . . ?
C7 C8 C9 C10 0.1(6) . . . . ?
C8 C9 C10 C11 -0.2(6) . . . . ?
C8 C9 C10 C13 178.9(4) . . . . ?
C9 C10 C11 C12 -0.1(6) . . . . ?
C13 C10 C11 C12 -179.2(4) . . . . ?
C8 C7 C12 C11 -0.6(5) . . . . ?
S1 C7 C12 C11 178.4(3) . . . . ?
C10 C11 C12 C7 0.5(6) . . . . ?
Cu2 O22 C20 O21 -4.0(6) . . . . ?
Cu2 O22 C20 C21 176.6(3) . . . . ?
Cu1 O21 C20 O22 1.4(5) . . . . ?
Cu1 O21 C20 C21 -179.2(2) . . . . ?
C31B N31 C31A O30 -1.0(8) . . . . ?
C33 N31 C31A O30 -177.4(11) . . . . ?
C32A N31 C31A O30 0.9(13) . . . . ?
C32B N31 C31A O30 170.4(16) . . . . ?
C31B O30 C31A N31 1.0(8) . . . . ?
Cu1 O30 C31A N31 -157.0(7) . . . . ?
Cu2 O30 C31A N31 -13(2) . . . . ?
C31A O30 C31B N31 -1.0(8) . . . . ?
Cu1 O30 C31B N31 103.3(19) . . . . ?
Cu2 O30 C31B N31 173.2(7) . . . . ?
C31A N31 C31B O30 1.0(8) . . . . ?
C33 N31 C31B O30 176.7(13) . . . . ?
C32A N31 C31B O30 -177.2(10) . . . . ?
C32B N31 C31B O30 -6.4(12) . . . . ?
